data_7049545
loop_
_publ_author_name
'Wang, Yang'
'Liu, Tianyin'
'Jiang, Jie'
'Chen, Yanmei'
'Cen, Moupan'
'Lu, Dou'
'Cao, Leyu'
'Sun, Siyu'
'Yao, Yong'

_publ_section_title
;
 Syntheses of water-soluble acyclic naphthalene oligomers and their
 applications in water.
;
_journal_issue 19
_journal_name_full 'Dalton transactions (Cambridge, England : 2003)'
_journal_page_first 6333
_journal_page_last 6336
_journal_paper_doi 10.1039/c9dt00709a
_journal_volume 48
_journal_year 2019
_chemical_formula_moiety 'C33 H32 O12'
_chemical_formula_sum 'C33 H32 O12'
_chemical_formula_weight 620.58
_space_group_crystal_system monoclinic
_space_group_IT_number 14
_space_group_name_Hall '-P 2ybc'
_space_group_name_H-M_alt 'P 1 21/c 1'
_symmetry_space_group_name_Hall '-P 2ybc'
_symmetry_space_group_name_H-M 'P 1 21/c 1'
_atom_sites_solution_hydrogens geom
_audit_creation_method SHELXL-2014/7
_audit_update_record
;
2018-09-12 deposited with the CCDC.    2019-04-01 downloaded from the CCDC.
;
_cell_angle_alpha 90
_cell_angle_beta 100.333(6)
_cell_angle_gamma 90
_cell_formula_units_Z 4
_cell_length_a 11.823(2)
_cell_length_b 24.855(4)
_cell_length_c 10.5044(16)
_cell_measurement_reflns_used 4770
_cell_measurement_temperature 296(2)
_cell_measurement_theta_max 22.47
_cell_measurement_theta_min 2.40
_cell_volume 3036.8(8)
_computing_cell_refinement 'Bruker SAINT'
_computing_data_collection 'Bruker APEX2'
_computing_data_reduction 'Bruker SAINT'
_computing_molecular_graphics 'Bruker SHELXTL'
_computing_publication_material 'Bruker SHELXTL'
_computing_structure_refinement 'SHELXL-2014/7 (Sheldrick, 2014)'
_computing_structure_solution 'SHELXS-97 (Sheldrick 2008)'
_diffrn_ambient_temperature 296(2)
_diffrn_measured_fraction_theta_full 0.998
_diffrn_measured_fraction_theta_max 0.998
_diffrn_measurement_device_type 'CCD area detector'
_diffrn_measurement_method 'phi and omega scans'
_diffrn_radiation_source 'fine-focus sealed tube'
_diffrn_radiation_type MoK\a
_diffrn_radiation_wavelength 0.71073
_diffrn_reflns_av_R_equivalents 0.0826
_diffrn_reflns_av_unetI/netI 0.0934
_diffrn_reflns_Laue_measured_fraction_full 0.998
_diffrn_reflns_Laue_measured_fraction_max 0.998
_diffrn_reflns_limit_h_max 14
_diffrn_reflns_limit_h_min -12
_diffrn_reflns_limit_k_max 29
_diffrn_reflns_limit_k_min -30
_diffrn_reflns_limit_l_max 12
_diffrn_reflns_limit_l_min -12
_diffrn_reflns_number 28435
_diffrn_reflns_point_group_measured_fraction_full 0.998
_diffrn_reflns_point_group_measured_fraction_max 0.998
_diffrn_reflns_theta_full 25.242
_diffrn_reflns_theta_max 25.996
_diffrn_reflns_theta_min 2.134
_exptl_absorpt_coefficient_mu 0.104
_exptl_absorpt_correction_T_max 0.979
_exptl_absorpt_correction_T_min 0.973
_exptl_absorpt_correction_type multi-scan
_exptl_absorpt_process_details sadabs
_exptl_crystal_colour yellow
_exptl_crystal_density_diffrn 1.357
_exptl_crystal_description block
_exptl_crystal_F_000 1304
_exptl_crystal_size_max 0.260
_exptl_crystal_size_mid 0.220
_exptl_crystal_size_min 0.200
_refine_diff_density_max 0.265
_refine_diff_density_min -0.413
_refine_diff_density_rms 0.045
_refine_ls_extinction_method none
_refine_ls_goodness_of_fit_ref 1.009
_refine_ls_hydrogen_treatment constr
_refine_ls_matrix_type full
_refine_ls_number_parameters 410
_refine_ls_number_reflns 5954
_refine_ls_number_restraints 7
_refine_ls_restrained_S_all 1.016
_refine_ls_R_factor_all 0.1638
_refine_ls_R_factor_gt 0.0644
_refine_ls_shift/su_max 0.000
_refine_ls_shift/su_mean 0.000
_refine_ls_structure_factor_coef Fsqd
_refine_ls_weighting_details 'w=1/[\s^2^(Fo^2^)+(0.0650P)^2^+0.9793P] where P=(Fo^2^+2Fc^2^)/3'
_refine_ls_weighting_scheme calc
_refine_ls_wR_factor_gt 0.1295
_refine_ls_wR_factor_ref 0.1628
_reflns_Friedel_coverage 0.000
_reflns_number_gt 2948
_reflns_number_total 5954
_reflns_threshold_expression 'I > 2\s(I)'
_cod_data_source_file c9dt00709a2.cif
_cod_data_source_block YCG180609
_cod_depositor_comments 'Adding full bibliography for 7049545.cif.'
_cod_original_cell_volume 3036.7(9)
_cod_database_code 7049545
_shelx_shelxl_version_number 2014/7
_shelx_space_group_comment
; 
The symmetry employed for this shelxl refinement is uniquely defined 
by the following loop, which should always be used as a source of 
symmetry information in preference to the above space-group names. 
They are only intended as comments. 
;
_shelx_estimated_absorpt_t_min 0.973
_shelx_estimated_absorpt_t_max 0.980

loop_
_space_group_symop_operation_xyz
'x, y, z'
'-x, y+1/2, -z+1/2'
'-x, -y, -z'
'x, -y-1/2, z-1/2'

loop_
_atom_site_label
_atom_site_type_symbol
_atom_site_fract_x
_atom_site_fract_y
_atom_site_fract_z
_atom_site_U_iso_or_equiv
_atom_site_adp_type
_atom_site_occupancy
_atom_site_site_symmetry_order
_atom_site_calc_flag
_atom_site_refinement_flags_posn
_atom_site_refinement_flags_adp
C1 C 0.5465(3) 0.19106(11) 0.3918(3) 0.0413(7) Uani 1 1 d . .
C2 C 0.6496(3) 0.20807(11) 0.3642(3) 0.0513(8) Uani 1 1 d . .
H2 H 0.6541 0.2189 0.2805 0.062 Uiso 1 1 calc R U
C3 C 0.7473(3) 0.20945(12) 0.4595(3) 0.0540(9) Uani 1 1 d . .
H3 H 0.8167 0.2209 0.4386 0.065 Uiso 1 1 calc R U
C4 C 0.7432(2) 0.19434(11) 0.5830(3) 0.0477(8) Uani 1 1 d . .
H4 H 0.8086 0.1967 0.6468 0.057 Uiso 1 1 calc R U
C5 C 0.6389(2) 0.17503(10) 0.6138(3) 0.0376(7) Uani 1 1 d . .
C6 C 0.5374(2) 0.17141(10) 0.5179(3) 0.0365(7) Uani 1 1 d . .
C7 C 0.4342(2) 0.14867(11) 0.5515(3) 0.0369(7) Uani 1 1 d . .
C8 C 0.4385(2) 0.13442(11) 0.6779(3) 0.0444(7) Uani 1 1 d . .
H8 H 0.3724 0.1202 0.7012 0.053 Uiso 1 1 calc R U
C9 C 0.5360(2) 0.13986(12) 0.7745(3) 0.0486(8) Uani 1 1 d . .
H9 H 0.5331 0.1303 0.8594 0.058 Uiso 1 1 calc R U
C10 C 0.6346(2) 0.15907(11) 0.7433(3) 0.0425(7) Uani 1 1 d . .
C11 C 0.4508(3) 0.20491(13) 0.1747(3) 0.0551(9) Uani 1 1 d . .
H11A H 0.4988 0.1787 0.1412 0.066 Uiso 1 1 calc R U
H11B H 0.4834 0.2404 0.1677 0.066 Uiso 1 1 calc R U
C12 C 0.3316(3) 0.20281(13) 0.0993(3) 0.0592(9) Uani 1 1 d . .
C13 C 0.2254(4) 0.20122(19) -0.1137(3) 0.1091(16) Uani 1 1 d . .
H13A H 0.1973 0.1650 -0.1255 0.164 Uiso 1 1 calc R U
H13B H 0.2358 0.2157 -0.1955 0.164 Uiso 1 1 calc R U
H13C H 0.1708 0.2228 -0.0790 0.164 Uiso 1 1 calc R U
C14 C 0.7380(3) 0.15570(13) 0.9608(3) 0.0537(8) Uani 1 1 d . .
H14A H 0.7143 0.1190 0.9737 0.064 Uiso 1 1 calc R U
H14B H 0.6851 0.1800 0.9925 0.064 Uiso 1 1 calc R U
C15 C 0.8575(3) 0.16487(14) 1.0318(4) 0.0625(9) Uani 1 1 d . .
C16 C 0.9684(3) 0.1681(2) 1.2433(4) 0.1108(11) Uani 1 1 d . U
H16A H 1.0210 0.1411 1.2243 0.166 Uiso 1 1 calc R U
H16B H 0.9580 0.1644 1.3314 0.166 Uiso 1 1 calc R U
H16C H 0.9988 0.2031 1.2308 0.166 Uiso 1 1 calc R U
C17 C 0.3225(2) 0.14038(11) 0.4535(3) 0.0413(7) Uani 1 1 d . .
H17A H 0.2910 0.1753 0.4250 0.050 Uiso 1 1 calc R U
H17B H 0.3404 0.1217 0.3784 0.050 Uiso 1 1 calc R U
C18 C 0.2324(2) 0.10866(11) 0.5069(2) 0.0356(7) Uani 1 1 d . .
C19 C 0.1525(2) 0.13731(12) 0.5578(3) 0.0464(8) Uani 1 1 d . .
H19 H 0.1504 0.1744 0.5462 0.056 Uiso 1 1 calc R U
C20 C 0.0733(2) 0.11405(13) 0.6264(3) 0.0512(8) Uani 1 1 d . .
H20 H 0.0198 0.1353 0.6580 0.061 Uiso 1 1 calc R U
C21 C 0.0762(2) 0.06040(13) 0.6455(3) 0.0467(8) Uani 1 1 d . .
C22 C 0.1532(2) 0.02693(11) 0.5916(3) 0.0396(7) Uani 1 1 d . .
C23 C 0.2307(2) 0.05105(11) 0.5187(2) 0.0356(7) Uani 1 1 d . .
C24 C 0.1525(3) -0.02883(12) 0.6118(3) 0.0532(9) Uani 1 1 d . .
H24 H 0.1010 -0.0437 0.6592 0.064 Uiso 1 1 calc R U
C25 C 0.2259(3) -0.06093(13) 0.5628(3) 0.0611(9) Uani 1 1 d . .
H25 H 0.2267 -0.0977 0.5793 0.073 Uiso 1 1 calc R U
C26 C 0.3006(3) -0.03935(12) 0.4876(3) 0.0523(8) Uani 1 1 d . .
H26 H 0.3502 -0.0619 0.4532 0.063 Uiso 1 1 calc R U
C27 C 0.3016(2) 0.01422(12) 0.4641(3) 0.0393(7) Uani 1 1 d . .
C28 C 0.4351(2) 0.00017(12) 0.3220(3) 0.0471(8) Uani 1 1 d . .
H28A H 0.3835 -0.0256 0.2724 0.057 Uiso 1 1 calc R U
H28B H 0.4905 -0.0194 0.3845 0.057 Uiso 1 1 calc R U
C29 C 0.4957(3) 0.03203(15) 0.2339(3) 0.0514(8) Uani 1 1 d . .
C30 C 0.6371(3) 0.02208(19) 0.1026(4) 0.0982(14) Uani 1 1 d . .
H30A H 0.5870 0.0364 0.0282 0.147 Uiso 1 1 calc R U
H30B H 0.6851 -0.0053 0.0757 0.147 Uiso 1 1 calc R U
H30C H 0.6844 0.0504 0.1455 0.147 Uiso 1 1 calc R U
C31 C -0.0693(3) 0.06025(13) 0.7764(3) 0.0570(9) Uani 1 1 d . .
H31A H -0.1244 0.0789 0.7119 0.068 Uiso 1 1 calc R U
H31B H -0.0290 0.0868 0.8355 0.068 Uiso 1 1 calc R U
C32 C -0.1305(3) 0.02175(15) 0.8489(3) 0.0586(9) Uani 1 1 d . .
C33 C -0.1601(3) -0.06684(16) 0.9100(4) 0.0969(14) Uani 1 1 d . .
H33A H -0.1574 -0.0559 0.9981 0.145 Uiso 1 1 calc R U
H33B H -0.1253 -0.1017 0.9084 0.145 Uiso 1 1 calc R U
H33C H -0.2387 -0.0685 0.8664 0.145 Uiso 1 1 calc R U
O1 O 0.44625(17) 0.19342(8) 0.30483(18) 0.0512(6) Uani 1 1 d . .
O2 O 0.2462(2) 0.20279(14) 0.1423(2) 0.1047(11) Uani 1 1 d . .
O3 O 0.3339(2) 0.20145(11) -0.0252(2) 0.0912(9) Uani 1 1 d . .
O4 O 0.73719(16) 0.16528(8) 0.82745(19) 0.0527(6) Uani 1 1 d . .
O5 O 0.9388(2) 0.17262(12) 0.9834(2) 0.0924(9) Uani 1 1 d . .
O6 O 0.8585(2) 0.16149(13) 1.1576(2) 0.1004(9) Uani 1 1 d . U
O7 O 0.37192(16) 0.03644(7) 0.38672(19) 0.0513(6) Uani 1 1 d . .
O8 O 0.4808(2) 0.07763(11) 0.2040(3) 0.0853(8) Uani 1 1 d . .
O9 O 0.56932(19) -0.00080(10) 0.1904(2) 0.0728(7) Uani 1 1 d . .
O10 O 0.00933(18) 0.03216(9) 0.7160(2) 0.0679(7) Uani 1 1 d . .
O11 O -0.2059(2) 0.03597(10) 0.9030(3) 0.0927(9) Uani 1 1 d . .
O12 O -0.0981(2) -0.02840(11) 0.8454(2) 0.0790(8) Uani 1 1 d . .

loop_
_atom_site_aniso_label
_atom_site_aniso_U_11
_atom_site_aniso_U_22
_atom_site_aniso_U_33
_atom_site_aniso_U_23
_atom_site_aniso_U_13
_atom_site_aniso_U_12
C1 0.048(2) 0.0293(17) 0.0486(19) -0.0012(14) 0.0144(16) -0.0009(14)
C2 0.059(2) 0.042(2) 0.058(2) 0.0055(16) 0.0255(19) -0.0075(16)
C3 0.049(2) 0.043(2) 0.075(2) 0.0029(18) 0.0256(19) -0.0058(15)
C4 0.0424(19) 0.0395(19) 0.063(2) -0.0003(16) 0.0142(16) -0.0010(14)
C5 0.0399(18) 0.0256(16) 0.0494(18) -0.0034(14) 0.0134(15) 0.0015(13)
C6 0.0459(18) 0.0237(15) 0.0422(17) -0.0041(13) 0.0146(15) 0.0009(13)
C7 0.0396(17) 0.0306(16) 0.0425(18) -0.0043(13) 0.0128(14) -0.0013(13)
C8 0.0444(18) 0.0453(19) 0.0449(19) 0.0012(15) 0.0116(15) -0.0078(14)
C9 0.051(2) 0.053(2) 0.0426(18) 0.0043(15) 0.0101(16) -0.0067(16)
C10 0.0409(19) 0.0344(18) 0.0503(19) -0.0065(14) 0.0034(15) 0.0021(14)
C11 0.073(2) 0.049(2) 0.0475(19) 0.0110(16) 0.0228(18) -0.0106(17)
C12 0.081(3) 0.055(2) 0.042(2) -0.0009(16) 0.013(2) -0.0167(19)
C13 0.130(4) 0.137(4) 0.047(2) 0.001(2) -0.018(3) -0.039(3)
C14 0.055(2) 0.054(2) 0.050(2) -0.0009(16) 0.0056(16) -0.0004(16)
C15 0.050(2) 0.074(3) 0.062(2) -0.0090(19) 0.0038(19) 0.0136(18)
C16 0.0722(18) 0.190(3) 0.0618(19) -0.0203(19) -0.0103(14) 0.021(2)
C17 0.0490(18) 0.0339(17) 0.0426(17) 0.0004(14) 0.0123(14) -0.0005(14)
C18 0.0340(16) 0.0383(18) 0.0339(16) -0.0033(13) 0.0045(12) -0.0019(13)
C19 0.0441(18) 0.0405(18) 0.0546(19) -0.0025(15) 0.0089(15) 0.0019(15)
C20 0.0419(18) 0.056(2) 0.059(2) -0.0103(17) 0.0182(16) 0.0000(15)
C21 0.0407(18) 0.050(2) 0.0544(19) -0.0073(17) 0.0212(15) -0.0087(15)
C22 0.0374(17) 0.0408(19) 0.0422(17) -0.0072(14) 0.0110(14) -0.0063(14)
C23 0.0325(16) 0.0390(18) 0.0354(16) -0.0040(13) 0.0066(13) -0.0034(13)
C24 0.059(2) 0.041(2) 0.067(2) -0.0018(17) 0.0327(18) -0.0084(16)
C25 0.077(2) 0.038(2) 0.077(2) -0.0011(18) 0.035(2) -0.0063(17)
C26 0.058(2) 0.037(2) 0.068(2) -0.0057(16) 0.0289(17) 0.0022(15)
C27 0.0380(17) 0.042(2) 0.0397(17) -0.0054(14) 0.0129(14) -0.0071(14)
C28 0.0473(18) 0.050(2) 0.0489(18) -0.0042(15) 0.0216(15) 0.0011(15)
C29 0.050(2) 0.062(2) 0.0453(19) -0.0052(18) 0.0179(16) 0.0010(18)
C30 0.098(3) 0.137(4) 0.077(3) 0.019(3) 0.062(2) 0.002(3)
C31 0.0460(19) 0.069(2) 0.063(2) -0.0092(18) 0.0280(17) -0.0016(17)
C32 0.051(2) 0.068(3) 0.063(2) -0.0019(19) 0.0262(18) 0.0043(18)
C33 0.089(3) 0.081(3) 0.133(4) 0.035(3) 0.055(3) 0.008(2)
O1 0.0583(14) 0.0565(14) 0.0411(12) 0.0095(10) 0.0150(11) -0.0106(11)
O2 0.0730(19) 0.183(3) 0.0573(17) -0.0034(17) 0.0105(15) -0.0128(19)
O3 0.113(2) 0.121(2) 0.0398(15) 0.0029(14) 0.0142(14) -0.0181(17)
O4 0.0447(13) 0.0594(14) 0.0520(14) -0.0018(11) 0.0031(10) -0.0031(10)
O5 0.0499(16) 0.153(3) 0.0724(18) -0.0145(17) 0.0052(14) -0.0005(16)
O6 0.0661(15) 0.179(3) 0.0512(15) -0.0163(15) -0.0033(11) 0.0208(16)
O7 0.0580(13) 0.0420(13) 0.0630(13) -0.0034(10) 0.0352(11) 0.0010(10)
O8 0.114(2) 0.0571(18) 0.099(2) 0.0171(15) 0.0566(17) 0.0095(15)
O9 0.0771(16) 0.0836(18) 0.0707(16) 0.0073(13) 0.0484(13) 0.0124(14)
O10 0.0664(15) 0.0607(15) 0.0914(17) -0.0063(13) 0.0541(14) -0.0061(12)
O11 0.098(2) 0.084(2) 0.118(2) 0.0080(16) 0.0791(18) 0.0126(16)
O12 0.0749(17) 0.0688(18) 0.107(2) 0.0064(15) 0.0519(15) 0.0065(14)

loop_
_atom_type_symbol
_atom_type_description
_atom_type_scat_dispersion_real
_atom_type_scat_dispersion_imag
_atom_type_scat_source
C C 0.0033 0.0016 'International Tables Vol C Tables 4.2.6.8 and 6.1.1.4'
H H 0.0000 0.0000 'International Tables Vol C Tables 4.2.6.8 and 6.1.1.4'
O O 0.0106 0.0060 'International Tables Vol C Tables 4.2.6.8 and 6.1.1.4'

loop_
_geom_angle_atom_site_label_1
_geom_angle_atom_site_label_2
_geom_angle_atom_site_label_3
_geom_angle
O1 C1 C2 123.1(3)
O1 C1 C6 115.7(2)
C2 C1 C6 121.2(3)
C1 C2 C3 120.9(3)
C1 C2 H2 119.6
C3 C2 H2 119.6
C4 C3 C2 120.9(3)
C4 C3 H3 119.6
C2 C3 H3 119.6
C3 C4 C5 119.6(3)
C3 C4 H4 120.2
C5 C4 H4 120.2
C4 C5 C6 121.2(3)
C4 C5 C10 119.7(3)
C6 C5 C10 119.1(2)
C5 C6 C1 116.0(2)
C5 C6 C7 119.6(2)
C1 C6 C7 124.4(3)
C8 C7 C6 116.9(3)
C8 C7 C17 119.7(2)
C6 C7 C17 123.4(2)
C7 C8 C9 124.2(3)
C7 C8 H8 117.9
C9 C8 H8 117.9
C10 C9 C8 119.5(3)
C10 C9 H9 120.3
C8 C9 H9 120.3
C9 C10 O4 125.6(3)
C9 C10 C5 120.6(3)
O4 C10 C5 113.7(3)
O1 C11 C12 108.2(3)
O1 C11 H11A 110.1
C12 C11 H11A 110.1
O1 C11 H11B 110.1
C12 C11 H11B 110.1
H11A C11 H11B 108.4
O2 C12 O3 123.7(4)
O2 C12 C11 126.2(3)
O3 C12 C11 110.1(3)
O3 C13 H13A 109.5
O3 C13 H13B 109.5
H13A C13 H13B 109.5
O3 C13 H13C 109.5
H13A C13 H13C 109.5
H13B C13 H13C 109.5
O4 C14 C15 107.8(3)
O4 C14 H14A 110.1
C15 C14 H14A 110.1
O4 C14 H14B 110.1
C15 C14 H14B 110.1
H14A C14 H14B 108.5
O5 C15 O6 125.3(3)
O5 C15 C14 125.5(3)
O6 C15 C14 109.1(3)
O6 C16 H16A 109.5
O6 C16 H16B 109.5
H16A C16 H16B 109.5
O6 C16 H16C 109.5
H16A C16 H16C 109.5
H16B C16 H16C 109.5
C18 C17 C7 113.5(2)
C18 C17 H17A 108.9
C7 C17 H17A 108.9
C18 C17 H17B 108.9
C7 C17 H17B 108.9
H17A C17 H17B 107.7
C19 C18 C23 117.6(2)
C19 C18 C17 117.2(3)
C23 C18 C17 125.0(2)
C18 C19 C20 123.9(3)
C18 C19 H19 118.1
C20 C19 H19 118.1
C21 C20 C19 118.8(3)
C21 C20 H20 120.6
C19 C20 H20 120.6
C20 C21 O10 125.9(3)
C20 C21 C22 121.3(3)
O10 C21 C22 112.8(3)
C24 C22 C21 119.7(3)
C24 C22 C23 121.2(3)
C21 C22 C23 119.1(3)
C22 C23 C27 115.2(3)
C22 C23 C18 119.0(2)
C27 C23 C18 125.8(2)
C25 C24 C22 120.4(3)
C25 C24 H24 119.8
C22 C24 H24 119.8
C24 C25 C26 120.4(3)
C24 C25 H25 119.8
C26 C25 H25 119.8
C27 C26 C25 120.6(3)
C27 C26 H26 119.7
C25 C26 H26 119.7
C26 C27 O7 121.8(2)
C26 C27 C23 122.1(3)
O7 C27 C23 116.1(2)
O7 C28 C29 108.2(2)
O7 C28 H28A 110.1
C29 C28 H28A 110.1
O7 C28 H28B 110.1
C29 C28 H28B 110.1
H28A C28 H28B 108.4
O8 C29 O9 124.9(3)
O8 C29 C28 127.4(3)
O9 C29 C28 107.7(3)
O9 C30 H30A 109.5
O9 C30 H30B 109.5
H30A C30 H30B 109.5
O9 C30 H30C 109.5
H30A C30 H30C 109.5
H30B C30 H30C 109.5
O10 C31 C32 109.5(3)
O10 C31 H31A 109.8
C32 C31 H31A 109.8
O10 C31 H31B 109.8
C32 C31 H31B 109.8
H31A C31 H31B 108.2
O11 C32 O12 122.9(3)
O11 C32 C31 121.7(3)
O12 C32 C31 115.3(3)
O12 C33 H33A 109.5
O12 C33 H33B 109.5
H33A C33 H33B 109.5
O12 C33 H33C 109.5
H33A C33 H33C 109.5
H33B C33 H33C 109.5
C1 O1 C11 118.7(2)
C12 O3 C13 117.8(3)
C10 O4 C14 117.7(2)
C15 O6 C16 117.4(3)
C27 O7 C28 116.9(2)
C29 O9 C30 116.8(3)
C21 O10 C31 118.9(2)
C32 O12 C33 116.2(3)

loop_
_geom_bond_atom_site_label_1
_geom_bond_atom_site_label_2
_geom_bond_distance
C1 O1 1.362(3)
C1 C2 1.369(4)
C1 C6 1.433(4)
C2 C3 1.387(4)
C2 H2 0.9300
C3 C4 1.360(4)
C3 H3 0.9300
C4 C5 1.413(4)
C4 H4 0.9300
C5 C6 1.425(4)
C5 C10 1.427(4)
C6 C7 1.446(4)
C7 C8 1.366(4)
C7 C17 1.535(4)
C8 C9 1.399(4)
C8 H8 0.9300
C9 C10 1.352(4)
C9 H9 0.9300
C10 O4 1.376(3)
C11 O1 1.407(3)
C11 C12 1.489(4)
C11 H11A 0.9700
C11 H11B 0.9700
C12 O2 1.177(4)
C12 O3 1.314(4)
C13 O3 1.444(4)
C13 H13A 0.9600
C13 H13B 0.9600
C13 H13C 0.9600
C14 O4 1.419(3)
C14 C15 1.492(4)
C14 H14A 0.9700
C14 H14B 0.9700
C15 O5 1.181(4)
C15 O6 1.322(4)
C16 O6 1.451(4)
C16 H16A 0.9600
C16 H16B 0.9600
C16 H16C 0.9600
C17 C18 1.512(4)
C17 H17A 0.9700
C17 H17B 0.9700
C18 C19 1.366(4)
C18 C23 1.438(4)
C19 C20 1.404(4)
C19 H19 0.9300
C20 C21 1.348(4)
C20 H20 0.9300
C21 O10 1.369(3)
C21 C22 1.424(4)
C22 C24 1.402(4)
C22 C23 1.427(4)
C23 C27 1.430(4)
C24 C25 1.346(4)
C24 H24 0.9300
C25 C26 1.394(4)
C25 H25 0.9300
C26 C27 1.355(4)
C26 H26 0.9300
C27 O7 1.378(3)
C28 O7 1.420(3)
C28 C29 1.495(4)
C28 H28A 0.9700
C28 H28B 0.9700
C29 O8 1.181(4)
C29 O9 1.332(4)
C30 O9 1.443(4)
C30 H30A 0.9600
C30 H30B 0.9600
C30 H30C 0.9600
C31 O10 1.403(3)
C31 C32 1.489(4)
C31 H31A 0.9700
C31 H31B 0.9700
C32 O11 1.194(3)
C32 O12 1.306(4)
C33 O12 1.445(4)
C33 H33A 0.9600
C33 H33B 0.9600
C33 H33C 0.9600
